data_4332886
loop_
_publ_author_name
'Lo, Wing-Kit'
'Wong, Wai-Kwok'
'Wong, Wai-Yeung'
'Guo, Jianping'
'Yeung, Kai-Tai'
'Cheng, Yuen-Kit'
'Yang, Xiaoping'
'Jones, Richard A.'

_publ_section_title
;
 Heterobimetallic Zn(II)&#x2212;Ln(III) Phenylene-Bridged Schiff Base
 Complexes, Computational Studies, and Evidence for Singlet Energy
 Transfer as the Main Pathway in the Sensitization of Near-Infrared
 Nd3+Luminescence
;
_journal_issue 23
_journal_name_full 'Inorganic Chemistry'
_journal_page_first 9315
_journal_page_last 9325
_journal_paper_doi 10.1021/ic0610177
_journal_volume 45
_journal_year 2006
_chemical_formula_sum 'C22 H20 N2 O4'
_chemical_formula_weight 376.40
_chemical_name_systematic
; 
 ? 
;
_space_group_IT_number 14
_symmetry_cell_setting monoclinic
_symmetry_space_group_name_Hall '-P 2ybc'
_symmetry_space_group_name_H-M 'P 1 21/c 1'
_atom_sites_solution_hydrogens geom
_atom_sites_solution_primary direct
_atom_sites_solution_secondary difmap
_audit_creation_method SHELXL-97
_cell_angle_alpha 90.00
_cell_angle_beta 97.910(2)
_cell_angle_gamma 90.00
_cell_formula_units_Z 4
_cell_length_a 6.6523(8)
_cell_length_b 16.879(2)
_cell_length_c 17.184(2)
_cell_measurement_temperature 293(2)
_cell_volume 1911.1(4)
_computing_data_reduction SAINT
_computing_structure_refinement 'SHELXL-97 (Sheldrick, 1997)'
_computing_structure_solution 'SHELXS-97 (Sheldrick, 1990)'
_diffrn_ambient_temperature 293(2)
_diffrn_measured_fraction_theta_full 0.994
_diffrn_measured_fraction_theta_max 0.994
_diffrn_measurement_device_type 'Smart CCD'
_diffrn_radiation_monochromator graphite
_diffrn_radiation_source 'fine-focus sealed tube'
_diffrn_radiation_type MoK\a
_diffrn_radiation_wavelength 0.71073
_diffrn_reflns_av_R_equivalents 0.0297
_diffrn_reflns_av_sigmaI/netI 0.0439
_diffrn_reflns_limit_h_max 8
_diffrn_reflns_limit_h_min -8
_diffrn_reflns_limit_k_max 13
_diffrn_reflns_limit_k_min -20
_diffrn_reflns_limit_l_max 21
_diffrn_reflns_limit_l_min -21
_diffrn_reflns_number 10181
_diffrn_reflns_theta_full 25.99
_diffrn_reflns_theta_max 25.99
_diffrn_reflns_theta_min 1.70
_exptl_absorpt_coefficient_mu 0.091
_exptl_absorpt_correction_T_max 1.0000
_exptl_absorpt_correction_T_min 0.6898
_exptl_absorpt_correction_type SADABS
_exptl_crystal_colour Red
_exptl_crystal_density_diffrn 1.308
_exptl_crystal_density_method 'not measured'
_exptl_crystal_description Needle
_exptl_crystal_F_000 792
_exptl_crystal_size_max 0.80
_exptl_crystal_size_mid 0.10
_exptl_crystal_size_min 0.08
_refine_diff_density_max 0.172
_refine_diff_density_min -0.138
_refine_diff_density_rms 0.036
_refine_ls_extinction_coef 0.0070(12)
_refine_ls_extinction_expression Fc^*^=kFc[1+0.001xFc^2^\l^3^/sin(2\q)]^-1/4^
_refine_ls_extinction_method SHELXL
_refine_ls_goodness_of_fit_ref 0.926
_refine_ls_hydrogen_treatment mixed
_refine_ls_matrix_type full
_refine_ls_number_parameters 254
_refine_ls_number_reflns 3734
_refine_ls_number_restraints 0
_refine_ls_restrained_S_all 0.926
_refine_ls_R_factor_all 0.0882
_refine_ls_R_factor_gt 0.0393
_refine_ls_shift/su_max 0.001
_refine_ls_shift/su_mean 0.000
_refine_ls_structure_factor_coef Fsqd
_refine_ls_weighting_details 'calc w=1/[\s^2^(Fo^2^)+(0.0587P)^2^+0.0000P] where P=(Fo^2^+2Fc^2^)/3'
_refine_ls_weighting_scheme calc
_refine_ls_wR_factor_gt 0.0983
_refine_ls_wR_factor_ref 0.1165
_reflns_number_gt 2009
_reflns_number_total 3734
_reflns_threshold_expression >2sigma(I)
_cod_data_source_file ic0610177sup5.cif
_cod_data_source_block p21c
_cod_depositor_comments
;
The following automatic conversions were performed:

'_symmetry_cell_setting' value 'Monoclinic' changed to 'monoclinic'
according to /home/saulius/struct/CIF-dictionaries/cif_core.dic
dictionary named 'cif_core.dic' version 2.4.2 from 2011-04-26.

Automatic conversion script
Id: cif_fix_values 1891 2012-01-12 08:04:46Z andrius 
;
_cod_original_sg_symbol_H-M P2(1)/c
_cod_database_code 4332886

loop_
_symmetry_equiv_pos_as_xyz
'x, y, z'
'-x, y+1/2, -z+1/2'
'-x, -y, -z'
'x, -y-1/2, z-1/2'

loop_
_atom_site_label
_atom_site_type_symbol
_atom_site_fract_x
_atom_site_fract_y
_atom_site_fract_z
_atom_site_U_iso_or_equiv
_atom_site_adp_type
_atom_site_occupancy
_atom_site_symmetry_multiplicity
_atom_site_calc_flag
_atom_site_refinement_flags
O1 O 0.44006(19) 0.15866(7) 0.19964(7) 0.0654(4) Uani 1 1 d .
H1A H 0.4849 0.1901 0.1699 0.098 Uiso 1 1 calc R
O2 O 0.3407(2) 0.04754(8) 0.29310(8) 0.0792(5) Uani 1 1 d .
O3 O 0.22029(19) 0.15731(7) 0.00476(7) 0.0606(4) Uani 1 1 d .
H3B H 0.3244 0.1839 0.0111 0.091 Uiso 1 1 calc R
O4 O -0.1183(2) 0.08140(8) -0.03304(7) 0.0635(4) Uani 1 1 d .
N1 N 0.6944(2) 0.21183(9) 0.10671(8) 0.0508(4) Uani 1 1 d .
N2 N 0.4696(2) 0.26483(8) -0.02619(9) 0.0523(4) Uani 1 1 d .
C1 C 0.6583(3) 0.30241(11) -0.00398(11) 0.0508(5) Uani 1 1 d .
C2 C 0.7346(3) 0.36444(12) -0.04453(12) 0.0683(6) Uani 1 1 d .
H2B H 0.6575 0.3848 -0.0893 0.082 Uiso 1 1 calc R
C3 C 0.9219(4) 0.39587(13) -0.01916(14) 0.0774(7) Uani 1 1 d .
H3A H 0.9712 0.4372 -0.0470 0.093 Uiso 1 1 calc R
C4 C 1.0369(4) 0.36693(14) 0.04674(14) 0.0765(7) Uani 1 1 d .
H4A H 1.1637 0.3888 0.0638 0.092 Uiso 1 1 calc R
C5 C 0.9659(3) 0.30569(13) 0.08789(12) 0.0656(6) Uani 1 1 d .
H5A H 1.0453 0.2860 0.1325 0.079 Uiso 1 1 calc R
C6 C 0.7765(3) 0.27297(11) 0.06352(10) 0.0513(5) Uani 1 1 d .
C7 C 0.8018(3) 0.15023(12) 0.12525(10) 0.0531(5) Uani 1 1 d .
H7A H 0.9269 0.1456 0.1073 0.064 Uiso 1 1 calc R
C8 C 0.7356(3) 0.08700(11) 0.17337(10) 0.0507(5) Uani 1 1 d .
C9 C 0.8495(3) 0.01753(13) 0.18371(12) 0.0750(6) Uani 1 1 d .
H9A H 0.9650 0.0120 0.1592 0.090 Uiso 1 1 calc R
C10 C 0.7932(4) -0.04279(14) 0.22959(14) 0.0830(7) Uani 1 1 d .
H10A H 0.8683 -0.0894 0.2351 0.100 Uiso 1 1 calc R
C11 C 0.6250(4) -0.03423(13) 0.26763(12) 0.0693(6) Uani 1 1 d .
H11A H 0.5892 -0.0747 0.2997 0.083 Uiso 1 1 calc R
C12 C 0.5099(3) 0.03341(12) 0.25861(10) 0.0558(5) Uani 1 1 d .
C13 C 0.5622(3) 0.09430(11) 0.20947(10) 0.0483(5) Uani 1 1 d .
C14 C 0.2825(4) -0.01152(16) 0.34458(15) 0.1110(9) Uani 1 1 d .
H14A H 0.1625 0.0053 0.3652 0.166 Uiso 1 1 calc R
H14B H 0.3903 -0.0195 0.3871 0.166 Uiso 1 1 calc R
H14C H 0.2555 -0.0602 0.3162 0.166 Uiso 1 1 calc R
C15 C 0.3570(3) 0.27811(10) -0.09157(11) 0.0550(5) Uani 1 1 d .
H15A H 0.3996 0.3142 -0.1268 0.066 Uiso 1 1 calc R
C16 C 0.1656(3) 0.23814(10) -0.11148(10) 0.0484(5) Uani 1 1 d .
C17 C 0.0370(3) 0.25869(12) -0.18033(11) 0.0651(6) Uani 1 1 d .
H17A H 0.0760 0.2977 -0.2134 0.078 Uiso 1 1 calc R
C18 C -0.1450(3) 0.22139(13) -0.19857(11) 0.0687(6) Uani 1 1 d .
H18A H -0.2305 0.2358 -0.2438 0.082 Uiso 1 1 calc R
C19 C -0.2047(3) 0.16203(12) -0.15037(10) 0.0579(5) Uani 1 1 d .
H19A H -0.3295 0.1371 -0.1635 0.070 Uiso 1 1 calc R
C20 C -0.0794(3) 0.14017(11) -0.08350(10) 0.0482(5) Uani 1 1 d .
C21 C 0.1054(3) 0.17918(10) -0.06252(9) 0.0460(4) Uani 1 1 d .
C22 C -0.3027(3) 0.03844(13) -0.05064(12) 0.0770(7) Uani 1 1 d .
H22A H -0.3103 -0.0012 -0.0111 0.115 Uiso 1 1 calc R
H22B H -0.3069 0.0134 -0.1010 0.115 Uiso 1 1 calc R
H22C H -0.4155 0.0741 -0.0517 0.115 Uiso 1 1 calc R

loop_
_atom_site_aniso_label
_atom_site_aniso_U_11
_atom_site_aniso_U_22
_atom_site_aniso_U_33
_atom_site_aniso_U_23
_atom_site_aniso_U_13
_atom_site_aniso_U_12
O1 0.0647(9) 0.0596(9) 0.0760(9) 0.0011(7) 0.0249(7) 0.0028(7)
O2 0.0871(11) 0.0780(10) 0.0809(10) -0.0001(8) 0.0415(9) -0.0128(8)
O3 0.0584(9) 0.0676(9) 0.0517(7) 0.0162(6) -0.0076(6) -0.0117(7)
O4 0.0621(9) 0.0741(9) 0.0529(7) 0.0066(7) 0.0038(6) -0.0215(7)
N1 0.0551(10) 0.0554(10) 0.0421(8) -0.0045(7) 0.0070(7) -0.0078(8)
N2 0.0528(10) 0.0485(9) 0.0558(9) 0.0038(8) 0.0084(8) -0.0037(8)
C1 0.0545(12) 0.0450(11) 0.0558(11) -0.0057(9) 0.0180(10) -0.0079(10)
C2 0.0769(16) 0.0580(13) 0.0719(13) 0.0047(11) 0.0176(12) -0.0127(12)
C3 0.0962(19) 0.0628(14) 0.0798(16) -0.0090(12) 0.0356(14) -0.0300(14)
C4 0.0759(16) 0.0814(17) 0.0764(15) -0.0239(14) 0.0251(13) -0.0344(13)
C5 0.0632(14) 0.0773(15) 0.0570(12) -0.0169(11) 0.0103(11) -0.0190(12)
C6 0.0554(13) 0.0522(12) 0.0488(11) -0.0126(9) 0.0163(9) -0.0113(10)
C7 0.0519(12) 0.0647(14) 0.0431(10) -0.0100(9) 0.0080(9) -0.0066(11)
C8 0.0541(12) 0.0565(12) 0.0414(10) -0.0039(9) 0.0060(9) 0.0006(10)
C9 0.0729(16) 0.0790(16) 0.0767(14) 0.0075(13) 0.0233(12) 0.0157(13)
C10 0.0886(18) 0.0714(16) 0.0899(16) 0.0150(13) 0.0156(14) 0.0210(14)
C11 0.0863(17) 0.0657(15) 0.0542(12) 0.0069(11) 0.0036(12) -0.0046(13)
C12 0.0617(13) 0.0622(13) 0.0439(10) -0.0087(10) 0.0089(10) -0.0115(11)
C13 0.0535(12) 0.0494(11) 0.0411(10) -0.0090(9) 0.0027(9) -0.0035(10)
C14 0.138(2) 0.105(2) 0.1054(18) 0.0092(16) 0.0685(18) -0.0298(18)
C15 0.0717(14) 0.0456(11) 0.0495(11) 0.0066(9) 0.0145(10) -0.0018(10)
C16 0.0561(12) 0.0463(11) 0.0426(10) 0.0038(8) 0.0056(9) 0.0024(9)
C17 0.0842(17) 0.0616(13) 0.0476(11) 0.0114(10) 0.0022(11) 0.0009(12)
C18 0.0743(16) 0.0792(15) 0.0471(11) 0.0087(11) -0.0111(11) 0.0069(13)
C19 0.0509(12) 0.0729(14) 0.0480(11) -0.0051(10) -0.0002(9) 0.0015(10)
C20 0.0525(12) 0.0520(11) 0.0405(10) -0.0011(9) 0.0080(9) -0.0025(9)
C21 0.0500(12) 0.0482(11) 0.0389(9) 0.0014(8) 0.0033(8) 0.0037(9)
C22 0.0647(15) 0.0821(16) 0.0838(15) 0.0020(12) 0.0089(12) -0.0265(12)

loop_
_atom_type_symbol
_atom_type_description
_atom_type_scat_dispersion_real
_atom_type_scat_dispersion_imag
_atom_type_scat_source
C C 0.0033 0.0016 'International Tables Vol C Tables 4.2.6.8 and 6.1.1.4'
H H 0.0000 0.0000 'International Tables Vol C Tables 4.2.6.8 and 6.1.1.4'
N N 0.0061 0.0033 'International Tables Vol C Tables 4.2.6.8 and 6.1.1.4'
O O 0.0106 0.0060 'International Tables Vol C Tables 4.2.6.8 and 6.1.1.4'

loop_
_geom_angle_atom_site_label_1
_geom_angle_atom_site_label_2
_geom_angle_atom_site_label_3
_geom_angle
C12 O2 C14 117.37(18)
C20 O4 C22 117.98(14)
C7 N1 C6 118.63(17)
C15 N2 C1 123.33(16)
C2 C1 C6 118.67(18)
C2 C1 N2 125.09(18)
C6 C1 N2 116.23(16)
C3 C2 C1 120.7(2)
C4 C3 C2 120.4(2)
C3 C4 C5 120.2(2)
C4 C5 C6 120.5(2)
C5 C6 C1 119.51(18)
C5 C6 N1 121.95(17)
C1 C6 N1 118.50(16)
N1 C7 C8 122.46(19)
C13 C8 C9 119.22(18)
C13 C8 C7 121.59(18)
C9 C8 C7 119.19(19)
C10 C9 C8 120.7(2)
C9 C10 C11 119.9(2)
C12 C11 C10 120.7(2)
O2 C12 C11 125.30(19)
O2 C12 C13 114.90(18)
C11 C12 C13 119.8(2)
O1 C13 C8 122.48(17)
O1 C13 C12 117.95(18)
C8 C13 C12 119.57(18)
N2 C15 C16 121.17(17)
C21 C16 C17 119.41(18)
C21 C16 C15 120.55(16)
C17 C16 C15 120.04(17)
C18 C17 C16 119.92(19)
C17 C18 C19 120.85(18)
C20 C19 C18 120.08(18)
O4 C20 C19 125.45(17)
O4 C20 C21 114.54(15)
C19 C20 C21 120.00(17)
O3 C21 C16 122.42(16)
O3 C21 C20 117.88(15)
C16 C21 C20 119.70(15)

loop_
_geom_bond_atom_site_label_1
_geom_bond_atom_site_label_2
_geom_bond_distance
O1 C13 1.353(2)
O2 C12 1.363(2)
O2 C14 1.421(2)
O3 C21 1.3469(18)
O4 C20 1.366(2)
O4 C22 1.421(2)
N1 C7 1.277(2)
N1 C6 1.423(2)
N2 C15 1.281(2)
N2 C1 1.411(2)
C1 C2 1.392(3)
C1 C6 1.400(2)
C2 C3 1.369(3)
C3 C4 1.367(3)
C4 C5 1.373(3)
C5 C6 1.386(2)
C7 C8 1.455(2)
C8 C13 1.388(2)
C8 C9 1.394(3)
C9 C10 1.371(3)
C10 C11 1.379(3)
C11 C12 1.371(3)
C12 C13 1.404(2)
C15 C16 1.440(3)
C16 C21 1.397(2)
C16 C17 1.405(2)
C17 C18 1.362(3)
C18 C19 1.392(3)
C19 C20 1.374(2)
C20 C21 1.397(2)
